data_2243853
loop_
_publ_author_name
'Seiss, Maximilian'
'Schmitz, Sebastian'
'B\"orner, Martin'
'Monakhov, Kirill Yu.'

_publ_section_title
;
 Synthesis and crystal structure of a one-dimensional chain-like
 strontium(II) coordination polymer built of <i>N</i>-methyldiethanolamine
 and isobutyrate ligands
;
_journal_coeditor_code DJ2022
_journal_issue 7
_journal_name_full 'Acta Crystallographica Section E'
_journal_page_first 703
_journal_page_last 707
_journal_paper_doi 10.1107/S2056989021005594
_journal_volume 77
_journal_year 2021
_chemical_formula_iupac '[Sr (C4 H7 O2)2 (C5 H13 N O2)]'
_chemical_formula_moiety 'C13 H27 N O6 Sr'
_chemical_formula_sum 'C13 H27 N O6 Sr'
_chemical_formula_weight 380.97
_chemical_name_systematic
<i>catena</i>-Poly[[(<i>N</i>-methyldiethanolamine-\k^3^<i>O</i>,<i>N</i>,<i>O</i>')strontium(II)]-di-\m~2~-isobutyrato-\k^3^<i>O</i>,<i>O</i>':<i>O</i>;\k^3^<i>O</i>:<i>O</i>,<i>O</i>']
_space_group_crystal_system monoclinic
_space_group_IT_number 14
_space_group_name_Hall '-P 2ybc'
_space_group_name_H-M_alt 'P 1 21/c 1'
_atom_sites_solution_hydrogens geom
_atom_sites_solution_primary iterative
_audit_creation_method
;
Olex2 1.3
(compiled 2020.11.12 svn.r5f609507 for OlexSys, GUI svn.r6226)
;
_cell_angle_alpha 90
_cell_angle_beta 99.295(2)
_cell_angle_gamma 90
_cell_formula_units_Z 4
_cell_length_a 8.1516(2)
_cell_length_b 19.1921(6)
_cell_length_c 11.4288(3)
_cell_measurement_reflns_used 16191
_cell_measurement_temperature 180
_cell_measurement_theta_max 70.92
_cell_measurement_theta_min 4.54
_cell_volume 1764.52(8)
_computing_cell_refinement
;
X-Area Recipe (Stoe, 2019)
;
_computing_data_collection
;
X-Area Pilatus3_SV (Stoe, 2019)
;
_computing_data_reduction
;
X-Area Integrate (Stoe, 2019)
;
_computing_molecular_graphics
;
Olex2 1.3 (Dolomanov <i>et al.</i>,  2009)
;
_computing_publication_material
;
X-Area (Stoe, 2019)
;
_computing_structure_refinement
;
<i>SHELXL2018/3</i> (Sheldrick, 2015)
;
_computing_structure_solution
;
<i>olex2.solve</i> (Bourhis <i>et al.</i>,  2015)
;
_diffrn_ambient_temperature 180
_diffrn_detector Pilatus300K
_diffrn_detector_area_resol_mean 5.81
_diffrn_measured_fraction_theta_full 0.992
_diffrn_measured_fraction_theta_max 0.982
_diffrn_measurement_device 'Eulerian 4-circle diffractometer'
_diffrn_measurement_device_type 'Stoe Stadivari'
_diffrn_measurement_method 'rotation method, \w scans'
_diffrn_radiation_monochromator 'Graded multilayer mirror'
_diffrn_radiation_probe x-ray
_diffrn_radiation_type 'Cu K\a'
_diffrn_radiation_wavelength 1.54186
_diffrn_reflns_av_R_equivalents 0.0140
_diffrn_reflns_av_unetI/netI 0.0122
_diffrn_reflns_limit_h_max 9
_diffrn_reflns_limit_h_min -6
_diffrn_reflns_limit_k_max 22
_diffrn_reflns_limit_k_min -23
_diffrn_reflns_limit_l_max 13
_diffrn_reflns_limit_l_min -13
_diffrn_reflns_number 15496
_diffrn_reflns_theta_full 67.686
_diffrn_reflns_theta_max 70.456
_diffrn_reflns_theta_min 4.547
_diffrn_source 'GeniX 3D HF Cu'
_diffrn_source_current 0.600
_diffrn_source_power 0.030
_diffrn_source_voltage 50
_exptl_absorpt_coefficient_mu 4.462
_exptl_absorpt_correction_T_max 0.4584
_exptl_absorpt_correction_T_min 0.1781
_exptl_absorpt_correction_type multi-scan
_exptl_absorpt_process_details
;
(XAREA <i>LANA</i>; Stoe, 2019)
;
_exptl_crystal_colour 'light yellow'
_exptl_crystal_density_diffrn 1.434
_exptl_crystal_density_method 'not measured'
_exptl_crystal_description block
_exptl_crystal_F_000 792
_exptl_crystal_size_max 0.278
_exptl_crystal_size_mid 0.207
_exptl_crystal_size_min 0.132
_refine_diff_density_max 0.385
_refine_diff_density_min -0.194
_refine_ls_extinction_method none
_refine_ls_goodness_of_fit_ref 1.061
_refine_ls_hydrogen_treatment constr
_refine_ls_matrix_type full
_refine_ls_number_parameters 240
_refine_ls_number_reflns 3300
_refine_ls_number_restraints 0
_refine_ls_restrained_S_all 1.061
_refine_ls_R_factor_all 0.0210
_refine_ls_R_factor_gt 0.0181
_refine_ls_shift/su_max 0.002
_refine_ls_shift/su_mean 0.000
_refine_ls_structure_factor_coef Fsqd
_refine_ls_weighting_details 'w=1/[\s^2^(Fo^2^)+(0.0310P)^2^+0.1664P] where P=(Fo^2^+2Fc^2^)/3'
_refine_ls_weighting_scheme calc
_refine_ls_wR_factor_gt 0.0455
_refine_ls_wR_factor_ref 0.0464
_reflns_number_gt 3009
_reflns_number_total 3300
_reflns_threshold_expression 'I > 2\s(I)'
_cod_data_source_file dj2022sup1.cif
_cod_data_source_block I
_cod_database_code 2243853
_shelx_space_group_comment
;
The symmetry employed for this shelxl refinement is uniquely defined
by the following loop, which should always be used as a source of
symmetry information in preference to the above space-group names.
They are only intended as comments.
;
_shelx_estimated_absorpt_t_min 0.370
_shelx_estimated_absorpt_t_max 0.590

loop_
_space_group_symop_operation_xyz
'x, y, z'
'-x, y+1/2, -z+1/2'
'-x, -y, -z'
'x, -y-1/2, z-1/2'

loop_
_atom_site_type_symbol
_atom_site_label
_atom_site_fract_x
_atom_site_fract_y
_atom_site_fract_z
_atom_site_U_iso_or_equiv
_atom_site_adp_type
_atom_site_calc_flag
_atom_site_occupancy
_atom_site_disorder_assembly
_atom_site_disorder_group
Sr Sr1 0.74277(2) 0.53023(2) 0.46969(2) 0.02003(5) Uani d 1 . .
O O1 1.03404(12) 0.57713(5) 0.53587(9) 0.0276(2) Uani d 1 . .
N N1 0.71783(17) 0.65620(7) 0.33604(12) 0.0315(3) Uani d 1 . .
C C1 1.14299(18) 0.61161(8) 0.60142(13) 0.0248(3) Uani d 1 . .
O O2 1.29545(13) 0.59817(6) 0.60970(11) 0.0350(3) Uani d 1 . .
C C2 1.0907(2) 0.66959(9) 0.67912(16) 0.0333(4) Uani d 1 . .
H H2 0.967393 0.675584 0.660022 0.040 Uiso calc 1 . .
O O3 0.44290(13) 0.51634(6) 0.36832(9) 0.0277(2) Uani d 1 . .
C C3 1.1366(3) 0.64916(12) 0.80933(18) 0.0564(6) Uani d 1 . .
H H3A 1.079880 0.605721 0.823650 0.085 Uiso calc 1 . .
H H3B 1.102401 0.686203 0.859261 0.085 Uiso calc 1 . .
H H3C 1.257147 0.642439 0.828695 0.085 Uiso calc 1 . .
O O4 0.18685(13) 0.48389(7) 0.29816(10) 0.0360(3) Uani d 1 . .
C C4 1.1738(3) 0.73767(10) 0.6536(2) 0.0579(6) Uani d 1 . .
H H4A 1.294585 0.731263 0.665716 0.087 Uiso calc 1 . .
H H4B 1.145448 0.773973 0.707215 0.087 Uiso calc 1 . .
H H4C 1.134732 0.751626 0.571288 0.087 Uiso calc 1 . .
O O5A 0.577(3) 0.6350(9) 0.5311(11) 0.0265(9) Uani d 0.381(3) A 2
H H5A 0.609072 0.636661 0.604661 0.040 Uiso calc 0.381(3) A 2
C C5 0.33403(18) 0.49642(8) 0.28442(13) 0.0248(3) Uani d 1 . .
O O6A 0.882(6) 0.530(3) 0.273(5) 0.0294(17) Uani d 0.381(3) A 2
H H6A 0.964326 0.504679 0.267529 0.044 Uiso calc 0.381(3) A 2
C C6 0.3829(2) 0.48362(10) 0.16298(15) 0.0350(4) Uani d 1 . .
H H6 0.502060 0.497040 0.166344 0.042 Uiso calc 1 . .
C C7 0.2768(3) 0.52822(12) 0.06894(18) 0.0542(6) Uani d 1 . .
H H7A 0.159415 0.515843 0.065063 0.081 Uiso calc 1 . .
H H7B 0.310497 0.519856 -0.008377 0.081 Uiso calc 1 . .
H H7C 0.292495 0.577568 0.089822 0.081 Uiso calc 1 . .
C C8 0.3644(3) 0.40680(11) 0.13232(17) 0.0484(5) Uani d 1 . .
H H8A 0.432387 0.379290 0.194290 0.073 Uiso calc 1 . .
H H8B 0.401459 0.398322 0.056146 0.073 Uiso calc 1 . .
H H8C 0.247570 0.393170 0.126731 0.073 Uiso calc 1 . .
C C9A 0.5616(6) 0.6538(3) 0.2356(5) 0.0484(14) Uani d 0.381(3) A 2
H H9AA 0.462861 0.641832 0.270231 0.073 Uiso calc 0.381(3) A 2
H H9AB 0.578748 0.618626 0.176647 0.073 Uiso calc 0.381(3) A 2
H H9AC 0.545747 0.699558 0.197278 0.073 Uiso calc 0.381(3) A 2
C C10A 0.6919(7) 0.7102(2) 0.4143(5) 0.0447(13) Uani d 0.381(3) A 2
H H10A 0.658994 0.752626 0.367158 0.054 Uiso calc 0.381(3) A 2
H H10B 0.798802 0.720209 0.466068 0.054 Uiso calc 0.381(3) A 2
C C11A 0.5675(15) 0.6966(8) 0.4890(14) 0.0384(12) Uani d 0.381(3) A 2
H H11A 0.581608 0.730392 0.555314 0.046 Uiso calc 0.381(3) A 2
H H11B 0.455628 0.703709 0.442146 0.046 Uiso calc 0.381(3) A 2
C C12A 0.8593(6) 0.6604(2) 0.2824(4) 0.0372(12) Uani d 0.381(3) A 2
H H12A 0.957084 0.667164 0.345023 0.045 Uiso calc 0.381(3) A 2
H H12B 0.849687 0.702121 0.230877 0.045 Uiso calc 0.381(3) A 2
C C13A 0.893(4) 0.5941(18) 0.205(3) 0.0431(8) Uani d 0.381(3) A 2
H H13A 0.809510 0.592742 0.131210 0.052 Uiso calc 0.381(3) A 2
H H13B 1.004460 0.597745 0.181722 0.052 Uiso calc 0.381(3) A 2
O O6 0.866(3) 0.5342(16) 0.268(3) 0.0294(17) Uani d 0.619(3) A 1
H H6B 0.960128 0.517184 0.294366 0.044 Uiso calc 0.619(3) A 1
O O5 0.5875(15) 0.6406(5) 0.5558(6) 0.0265(9) Uani d 0.619(3) A 1
H H5 0.505903 0.619209 0.574990 0.040 Uiso calc 0.619(3) A 1
C C9 0.8519(4) 0.70964(15) 0.3830(3) 0.0411(7) Uani d 0.619(3) A 1
H H9A 0.961638 0.690803 0.376032 0.062 Uiso calc 0.619(3) A 1
H H9B 0.846963 0.719638 0.466490 0.062 Uiso calc 0.619(3) A 1
H H9C 0.832910 0.752678 0.336686 0.062 Uiso calc 0.619(3) A 1
C C11 0.5250(7) 0.6997(5) 0.4694(8) 0.0384(12) Uani d 0.619(3) A 1
H H11C 0.403861 0.705598 0.467052 0.046 Uiso calc 0.619(3) A 1
H H11D 0.580042 0.743736 0.498683 0.046 Uiso calc 0.619(3) A 1
C C12 0.7389(4) 0.63928(16) 0.2165(2) 0.0404(8) Uani d 0.619(3) A 1
H H12C 0.747000 0.683090 0.172108 0.048 Uiso calc 0.619(3) A 1
H H12D 0.639044 0.613961 0.177495 0.048 Uiso calc 0.619(3) A 1
C C13 0.887(2) 0.5965(11) 0.2096(17) 0.0431(8) Uani d 0.619(3) A 1
H H13C 0.896781 0.587366 0.125768 0.052 Uiso calc 0.619(3) A 1
H H13D 0.988442 0.620832 0.247982 0.052 Uiso calc 0.619(3) A 1
C C10 0.5591(3) 0.68558(14) 0.3441(3) 0.0372(7) Uani d 0.619(3) A 1
H H10C 0.472220 0.653633 0.304369 0.045 Uiso calc 0.619(3) A 1
H H10D 0.548179 0.730028 0.299556 0.045 Uiso calc 0.619(3) A 1

loop_
_atom_site_aniso_label
_atom_site_aniso_U_11
_atom_site_aniso_U_22
_atom_site_aniso_U_33
_atom_site_aniso_U_12
_atom_site_aniso_U_13
_atom_site_aniso_U_23
Sr1 0.01411(8) 0.02466(8) 0.02156(8) -0.00039(4) 0.00361(5) -0.00108(5)
O1 0.0218(5) 0.0283(5) 0.0319(6) -0.0029(4) 0.0016(4) -0.0046(4)
N1 0.0321(8) 0.0296(7) 0.0338(7) 0.0040(5) 0.0082(6) 0.0048(6)
C1 0.0201(7) 0.0262(7) 0.0287(7) -0.0014(5) 0.0059(5) -0.0009(6)
O2 0.0176(6) 0.0348(6) 0.0537(7) -0.0017(4) 0.0092(5) -0.0128(5)
C2 0.0233(8) 0.0343(8) 0.0418(9) 0.0036(6) 0.0040(6) -0.0114(7)
O3 0.0203(5) 0.0360(6) 0.0259(5) -0.0021(4) 0.0010(4) -0.0006(4)
C3 0.0662(14) 0.0652(14) 0.0378(11) 0.0156(11) 0.0084(9) -0.0165(10)
O4 0.0177(6) 0.0627(8) 0.0276(6) -0.0007(5) 0.0043(4) 0.0012(5)
C4 0.0619(14) 0.0340(10) 0.0818(16) -0.0043(9) 0.0239(11) -0.0198(10)
O5A 0.0273(17) 0.0322(16) 0.021(3) -0.0033(11) 0.008(3) -0.0085(19)
C5 0.0200(8) 0.0308(8) 0.0235(7) 0.0022(6) 0.0031(5) 0.0009(6)
O6A 0.023(4) 0.035(3) 0.031(2) 0.007(3) 0.007(3) 0.0037(18)
C6 0.0265(9) 0.0539(10) 0.0260(8) -0.0021(7) 0.0088(6) -0.0036(7)
C7 0.0684(15) 0.0683(14) 0.0276(9) 0.0088(11) 0.0131(9) 0.0082(9)
C8 0.0536(12) 0.0571(12) 0.0346(10) 0.0073(9) 0.0073(8) -0.0139(9)
C9A 0.037(3) 0.052(3) 0.052(3) -0.001(2) -0.005(2) 0.017(2)
C10A 0.057(3) 0.026(2) 0.056(3) -0.003(2) 0.022(2) -0.002(2)
C11A 0.030(3) 0.0315(12) 0.056(3) 0.017(2) 0.015(3) 0.0070(18)
C12A 0.039(3) 0.034(2) 0.042(3) 0.0017(18) 0.015(2) 0.015(2)
C13A 0.0521(15) 0.0471(17) 0.0352(18) 0.0102(11) 0.0227(11) 0.0109(12)
O6 0.023(4) 0.035(3) 0.031(2) 0.007(3) 0.007(3) 0.0037(18)
O5 0.0273(17) 0.0322(16) 0.021(3) -0.0033(11) 0.008(3) -0.0085(19)
C9 0.0362(16) 0.0362(15) 0.0495(18) -0.0081(12) 0.0024(12) 0.0055(13)
C11 0.030(3) 0.0315(12) 0.056(3) 0.017(2) 0.015(3) 0.0070(18)
C12 0.051(2) 0.0420(16) 0.0275(14) 0.0089(13) 0.0056(12) 0.0089(12)
C13 0.0521(15) 0.0471(17) 0.0352(18) 0.0102(11) 0.0227(11) 0.0109(12)
C10 0.0311(15) 0.0330(14) 0.0478(17) 0.0068(11) 0.0076(12) 0.0106(12)

loop_
_atom_type_symbol
_atom_type_description
_atom_type_scat_dispersion_real
_atom_type_scat_dispersion_imag
_atom_type_scat_source
C C 0.0181 0.0091 'International Tables Vol C Tables 4.2.6.8 and 6.1.1.4'
H H 0.0000 0.0000 'International Tables Vol C Tables 4.2.6.8 and 6.1.1.4'
N N 0.0311 0.0180 'International Tables Vol C Tables 4.2.6.8 and 6.1.1.4'
O O 0.0492 0.0322 'International Tables Vol C Tables 4.2.6.8 and 6.1.1.4'
Sr Sr -0.3528 1.8200 'International Tables Vol C Tables 4.2.6.8 and 6.1.1.4'

loop_
_geom_angle_atom_site_label_1
_geom_angle_atom_site_label_2
_geom_angle_atom_site_label_3
_geom_angle_site_symmetry_1
_geom_angle_site_symmetry_3
_geom_angle
_geom_angle_publ_flag
O1 Sr1 O1 . 3_766 71.51(4) ?
O1 Sr1 N1 . . 80.86(4) ?
O1 Sr1 N1 3_766 . 127.74(4) ?
O1 Sr1 O2 . 3_766 119.26(3) ?
O1 Sr1 O3 . . 163.08(4) ?
O1 Sr1 O3 . 3_666 120.63(3) ?
O1 Sr1 O4 . 3_666 72.27(3) ?
O1 Sr1 O5A . . 98.5(4) ?
O1 Sr1 C5 3_766 3_666 97.57(4) ?
O1 Sr1 C5 . 3_666 96.16(4) ?
O1 Sr1 O6A . . 75.4(11) ?
O1 Sr1 O6 . . 77.3(6) ?
O1 Sr1 O5 . . 94.8(2) ?
N1 Sr1 C5 . 3_666 129.42(4) ?
O2 Sr1 O1 3_766 3_766 48.14(3) ?
O2 Sr1 N1 3_766 . 128.06(4) ?
O2 Sr1 O3 3_766 3_666 83.06(4) ?
O2 Sr1 O4 3_766 3_666 104.22(4) ?
O2 Sr1 C5 3_766 3_666 97.57(4) ?
O2 Sr1 O6A 3_766 . 75.6(12) ?
O2 Sr1 O6 3_766 . 76.6(7) ?
O2 Sr1 O5 3_766 . 144.7(2) ?
O3 Sr1 O1 . 3_766 120.02(3) ?
O3 Sr1 O1 3_666 3_766 102.22(3) ?
O3 Sr1 N1 . . 82.22(4) ?
O3 Sr1 N1 3_666 . 130.04(4) ?
O3 Sr1 O2 . 3_766 72.11(3) ?
O3 Sr1 O3 . 3_666 71.14(4) ?
O3 Sr1 O4 . 3_666 118.97(3) ?
O3 Sr1 O5A . . 72.5(4) ?
O3 Sr1 C5 . 3_666 94.46(4) ?
O3 Sr1 C5 3_666 3_666 24.58(4) ?
O3 Sr1 O6A . . 97.1(10) ?
O3 Sr1 O6 . . 94.5(6) ?
O3 Sr1 O5 3_666 . 70.7(2) ?
O3 Sr1 O5 . . 77.2(2) ?
O4 Sr1 O1 3_666 3_766 84.80(3) ?
O4 Sr1 N1 3_666 . 127.72(4) ?
O4 Sr1 O3 3_666 3_666 48.46(3) ?
O4 Sr1 C5 3_666 3_666 24.52(4) ?
O4 Sr1 O6A 3_666 . 142.4(9) ?
O4 Sr1 O6 3_666 . 145.4(6) ?
O4 Sr1 O5 3_666 . 75.82(16) ?
O5A Sr1 N1 . . 59.3(4) ?
O5A Sr1 C5 . 3_666 71.5(4) ?
O5A Sr1 O6A . . 122.7(11) ?
O6A Sr1 N1 . . 63.5(10) ?
O6A Sr1 C5 . 3_666 164.0(9) ?
O6 Sr1 O1 . 3_766 70.0(6) ?
O6 Sr1 N1 . . 61.0(6) ?
O6 Sr1 O3 . 3_666 158.1(7) ?
O6 Sr1 C5 . 3_666 167.2(5) ?
O6 Sr1 O5 . . 123.5(7) ?
O5 Sr1 O1 . 3_766 159.08(16) ?
O5 Sr1 N1 . . 62.5(2) ?
O5 Sr1 C5 . 3_666 67.5(2) ?
Sr1 O1 Sr1 . 3_766 108.50(4) y
Sr1 O1 Sr1 . 3_666 108.84(5) y
C1 O1 Sr1 . . 154.61(10) ?
C1 O1 Sr1 . 3_766 90.10(9) ?
C9A N1 Sr1 . . 110.3(2) ?
C10A N1 Sr1 . . 106.8(2) ?
C10A N1 C9A . . 107.4(3) ?
C12A N1 Sr1 . . 106.99(19) ?
C12A N1 C9A . . 108.1(3) ?
C12A N1 C10A . . 117.2(3) ?
C9 N1 Sr1 . . 113.27(13) ?
C12 N1 Sr1 . . 107.93(14) ?
C12 N1 C9 . . 107.2(2) ?
C10 N1 Sr1 . . 106.71(13) ?
C10 N1 C9 . . 108.39(19) ?
C10 N1 C12 . . 113.45(19) ?
O1 C1 Sr1 . 3_766 65.45(8) ?
O1 C1 O2 . . 122.18(14) ?
O1 C1 C2 . . 119.64(13) ?
O2 C1 Sr1 . 3_766 59.55(8) ?
O2 C1 C2 . . 118.10(13) ?
C2 C1 Sr1 . 3_766 159.64(11) ?
C1 O2 Sr1 . 3_766 96.07(9) ?
C1 C2 H2 . . 108.8 ?
C3 C2 C1 . . 109.41(14) ?
C3 C2 H2 . . 108.8 ?
C4 C2 C1 . . 109.84(15) ?
C4 C2 H2 . . 108.8 ?
C4 C2 C3 . . 111.17(17) ?
Sr1 O3 Sr1 . 3_666 108.86(4) ?
C5 O3 Sr1 . 3_666 91.00(9) ?
C5 O3 Sr1 . . 152.58(10) ?
C2 C3 H3A . . 109.5 ?
C2 C3 H3B . . 109.5 ?
C2 C3 H3C . . 109.5 ?
H3A C3 H3B . . 109.5 ?
H3A C3 H3C . . 109.5 ?
H3B C3 H3C . . 109.5 ?
C5 O4 Sr1 . 3_666 95.07(9) ?
C2 C4 H4A . . 109.5 ?
C2 C4 H4B . . 109.5 ?
C2 C4 H4C . . 109.5 ?
H4A C4 H4B . . 109.5 ?
H4A C4 H4C . . 109.5 ?
H4B C4 H4C . . 109.5 ?
Sr1 O5A H5A . . 102.1 ?
C11A O5A Sr1 . . 128.5(14) ?
C11A O5A H5A . . 109.5 ?
O3 C5 Sr1 . 3_666 64.42(8) ?
O3 C5 O4 . . 122.22(14) ?
O3 C5 C6 . . 119.20(14) ?
O4 C5 Sr1 . 3_666 60.41(8) ?
O4 C5 C6 . . 118.51(13) ?
C6 C5 Sr1 . 3_666 160.72(11) ?
Sr1 O6A H6A . . 120.7 ?
C13A O6A Sr1 . . 121(3) ?
C13A O6A H6A . . 109.5 ?
C5 C6 H6 . . 108.6 ?
C5 C6 C7 . . 110.42(15) ?
C7 C6 H6 . . 108.6 ?
C8 C6 C5 . . 109.65(15) ?
C8 C6 H6 . . 108.6 ?
C8 C6 C7 . . 110.99(16) ?
C6 C7 H7A . . 109.5 ?
C6 C7 H7B . . 109.5 ?
C6 C7 H7C . . 109.5 ?
H7A C7 H7B . . 109.5 ?
H7A C7 H7C . . 109.5 ?
H7B C7 H7C . . 109.5 ?
C6 C8 H8A . . 109.5 ?
C6 C8 H8B . . 109.5 ?
C6 C8 H8C . . 109.5 ?
H8A C8 H8B . . 109.5 ?
H8A C8 H8C . . 109.5 ?
H8B C8 H8C . . 109.5 ?
N1 C9A H9AA . . 109.5 ?
N1 C9A H9AB . . 109.5 ?
N1 C9A H9AC . . 109.5 ?
H9AA C9A H9AB . . 109.5 ?
H9AA C9A H9AC . . 109.5 ?
H9AB C9A H9AC . . 109.5 ?
N1 C10A H10A . . 108.4 ?
N1 C10A H10B . . 108.4 ?
N1 C10A C11A . . 115.7(8) ?
H10A C10A H10B . . 107.4 ?
C11A C10A H10A . . 108.4 ?
C11A C10A H10B . . 108.4 ?
O5A C11A C10A . . 112.5(14) ?
O5A C11A H11A . . 109.1 ?
O5A C11A H11B . . 109.1 ?
C10A C11A H11A . . 109.1 ?
C10A C11A H11B . . 109.1 ?
H11A C11A H11B . . 107.8 ?
N1 C12A H12A . . 108.5 ?
N1 C12A H12B . . 108.5 ?
N1 C12A C13A . . 115.2(12) ?
H12A C12A H12B . . 107.5 ?
C13A C12A H12A . . 108.5 ?
C13A C12A H12B . . 108.5 ?
O6A C13A C12A . . 110(3) ?
O6A C13A H13A . . 109.7 ?
O6A C13A H13B . . 109.7 ?
C12A C13A H13A . . 109.7 ?
C12A C13A H13B . . 109.7 ?
H13A C13A H13B . . 108.2 ?
Sr1 O6 H6B . . 97.5 ?
C13 O6 Sr1 . . 122(2) ?
C13 O6 H6B . . 109.5 ?
Sr1 O5 H5 . . 98.5 ?
C11 O5 Sr1 . . 117.7(5) ?
C11 O5 H5 . . 109.5 ?
N1 C9 H9A . . 109.5 ?
N1 C9 H9B . . 109.5 ?
N1 C9 H9C . . 109.5 ?
H9A C9 H9B . . 109.5 ?
H9A C9 H9C . . 109.5 ?
H9B C9 H9C . . 109.5 ?
O5 C11 H11C . . 109.1 ?
O5 C11 H11D . . 109.1 ?
H11C C11 H11D . . 107.9 ?
C10 C11 O5 . . 112.4(6) ?
C10 C11 H11C . . 109.1 ?
C10 C11 H11D . . 109.1 ?
N1 C12 H12C . . 108.8 ?
N1 C12 H12D . . 108.8 ?
N1 C12 C13 . . 113.6(8) ?
H12C C12 H12D . . 107.7 ?
C13 C12 H12C . . 108.8 ?
C13 C12 H12D . . 108.8 ?
O6 C13 C12 . . 106.9(17) ?
O6 C13 H13C . . 110.3 ?
O6 C13 H13D . . 110.3 ?
C12 C13 H13C . . 110.3 ?
C12 C13 H13D . . 110.3 ?
H13C C13 H13D . . 108.6 ?
N1 C10 C11 . . 115.8(3) ?
N1 C10 H10C . . 108.3 ?
N1 C10 H10D . . 108.3 ?
C11 C10 H10C . . 108.3 ?
C11 C10 H10D . . 108.3 ?
H10C C10 H10D . . 107.4 ?

loop_
_geom_bond_atom_site_label_1
_geom_bond_atom_site_label_2
_geom_bond_site_symmetry_2
_geom_bond_distance
_geom_bond_publ_flag
Sr1 O1 3_766 2.7563(10) y
Sr1 O3 3_666 2.7244(11) y
Sr1 O1 . 2.5377(10) y
Sr1 O3 . 2.5444(10) y
Sr1 O2 3_766 2.6270(11) y
Sr1 O4 3_666 2.6364(11) y
Sr1 O5 . 2.731(11) y
Sr1 O6 . 2.66(3) y
Sr1 N1 . 2.8495(13) y
Sr1 Sr1 3_766 4.2981(3) y
Sr1 Sr1 3_666 4.2868(3) y
Sr1 O5A . 2.58(2) ?
Sr1 C5 3_666 3.0199(15) ?
Sr1 O6A . 2.68(6) ?
O1 C1 . 1.2541(18) ?
N1 C9A . 1.571(5) ?
N1 C10A . 1.407(5) ?
N1 C12A . 1.393(5) ?
N1 C9 . 1.531(3) ?
N1 C12 . 1.441(3) ?
N1 C10 . 1.428(3) ?
C1 O2 . 1.2578(19) ?
C1 C2 . 1.527(2) ?
C2 H2 . 1.0000 ?
C2 C3 . 1.526(3) ?
C2 C4 . 1.521(3) ?
O3 C5 . 1.2563(18) ?
C3 H3A . 0.9800 ?
C3 H3B . 0.9800 ?
C3 H3C . 0.9800 ?
O4 C5 . 1.2581(19) ?
C4 H4A . 0.9800 ?
C4 H4B . 0.9800 ?
C4 H4C . 0.9800 ?
O5A H5A . 0.8400 ?
O5A C11A . 1.27(2) ?
C5 C6 . 1.524(2) ?
O6A H6A . 0.8400 ?
O6A C13A . 1.46(6) ?
C6 H6 . 1.0000 ?
C6 C7 . 1.528(3) ?
C6 C8 . 1.517(3) ?
C7 H7A . 0.9800 ?
C7 H7B . 0.9800 ?
C7 H7C . 0.9800 ?
C8 H8A . 0.9800 ?
C8 H8B . 0.9800 ?
C8 H8C . 0.9800 ?
C9A H9AA . 0.9800 ?
C9A H9AB . 0.9800 ?
C9A H9AC . 0.9800 ?
C10A H10A . 0.9900 ?
C10A H10B . 0.9900 ?
C10A C11A . 1.450(16) ?
C11A H11A . 0.9900 ?
C11A H11B . 0.9900 ?
C12A H12A . 0.9900 ?
C12A H12B . 0.9900 ?
C12A C13A . 1.60(3) ?
C13A H13A . 0.9900 ?
C13A H13B . 0.9900 ?
O6 H6B . 0.8400 ?
O6 C13 . 1.39(4) ?
O5 H5 . 0.8400 ?
O5 C11 . 1.537(12) ?
C9 H9A . 0.9800 ?
C9 H9B . 0.9800 ?
C9 H9C . 0.9800 ?
C11 H11C . 0.9900 ?
C11 H11D . 0.9900 ?
C11 C10 . 1.526(10) ?
C12 H12C . 0.9900 ?
C12 H12D . 0.9900 ?
C12 C13 . 1.471(18) ?
C13 H13C . 0.9900 ?
C13 H13D . 0.9900 ?
C10 H10C . 0.9900 ?
C10 H10D . 0.9900 ?

loop_
_geom_hbond_atom_site_label_D
_geom_hbond_atom_site_label_H
_geom_hbond_atom_site_label_A
_geom_hbond_site_symmetry_A
_geom_hbond_distance_DH
_geom_hbond_distance_HA
_geom_hbond_distance_DA
_geom_hbond_angle_DHA
_geom_hbond_publ_flag
O6A H6A O4 1_655 0.84 1.83 2.61(5) 152.9 yes
O6 H6B O4 1_655 0.84 1.95 2.75(3) 159.9 yes
O5 H5 O2 1_455 0.84 1.87 2.680(12) 162.7 yes

loop_
_geom_torsion_atom_site_label_1
_geom_torsion_atom_site_label_2
_geom_torsion_atom_site_label_3
_geom_torsion_atom_site_label_4
_geom_torsion_site_symmetry_1
_geom_torsion_site_symmetry_2
_geom_torsion_site_symmetry_3
_geom_torsion_site_symmetry_4
_geom_torsion
_geom_torsion_publ_flag
Sr1 O1 C1 Sr1 . . . 3_766 138.0(2) ?
Sr1 O1 C1 O2 3_766 . . . 18.98(15) ?
Sr1 O1 C1 O2 . . . . 157.02(16) ?
Sr1 O1 C1 C2 3_766 . . . -157.82(13) ?
Sr1 O1 C1 C2 . . . . -19.8(3) ?
Sr1 N1 C10A C11A . . . . -46.2(7) ?
Sr1 N1 C12A C13A . . . . 54.3(13) ?
Sr1 N1 C12 C13 . . . . -50.4(9) ?
Sr1 N1 C10 C11 . . . . 57.0(5) ?
Sr1 C1 C2 C3 3_766 . . . 13.9(4) ?
Sr1 C1 C2 C4 3_766 . . . 136.2(3) ?
Sr1 O3 C5 Sr1 . . . 3_666 137.4(2) ?
Sr1 O3 C5 O4 3_666 . . . 18.43(16) ?
Sr1 O3 C5 O4 . . . . 155.79(15) ?
Sr1 O3 C5 C6 3_666 . . . -158.64(13) ?
Sr1 O3 C5 C6 . . . . -21.3(3) ?
Sr1 O4 C5 O3 3_666 . . . -19.14(16) ?
Sr1 O4 C5 C6 3_666 . . . 157.94(13) ?
Sr1 O5A C11A C10A . . . . -12.8(19) ?
Sr1 C5 C6 C7 3_666 . . . 141.2(3) ?
Sr1 C5 C6 C8 3_666 . . . 18.6(4) ?
Sr1 O6A C13A C12A . . . . 15(4) ?
Sr1 O6 C13 C12 . . . . -41(2) ?
Sr1 O5 C11 C10 . . . . 1.0(9) ?
O1 C1 O2 Sr1 . . . 3_766 -20.07(16) ?
O1 C1 C2 C3 . . . . 113.07(18) ?
O1 C1 C2 C4 . . . . -124.64(17) ?
N1 C10A C11A O5A . . . . 42.3(14) ?
N1 C12A C13A O6A . . . . -49(3) ?
N1 C12 C13 O6 . . . . 61.3(18) ?
O2 C1 C2 C3 . . . . -63.9(2) ?
O2 C1 C2 C4 . . . . 58.4(2) ?
C2 C1 O2 Sr1 . . . 3_766 156.78(12) ?
O3 C5 C6 C7 . . . . -123.02(18) ?
O3 C5 C6 C8 . . . . 114.37(17) ?
O4 C5 C6 C7 . . . . 59.8(2) ?
O4 C5 C6 C8 . . . . -62.8(2) ?
C9A N1 C10A C11A . . . . 72.0(7) ?
C9A N1 C12A C13A . . . . -64.4(13) ?
C10A N1 C12A C13A . . . . 174.1(13) ?
C12A N1 C10A C11A . . . . -166.1(6) ?
O5 C11 C10 N1 . . . . -41.3(8) ?
C9 N1 C12 C13 . . . . 72.0(9) ?
C9 N1 C10 C11 . . . . -65.3(5) ?
C12 N1 C10 C11 . . . . 175.7(5) ?
C10 N1 C12 C13 . . . . -168.4(9) ?

_cod_database_fobs_code 2243853
